data_2234382
loop_
_publ_author_name
'Yousuf, S.'
'Khan, M.'
'Fazal, S.'
'Butt, M.'
'Basha, F. Z.'

_publ_section_title
;
 5-(Prop-2-ynyl)-5<i>H</i>-dibenzo[<i>b</i>,<i>f</i>]azepine
;
_journal_coeditor_code RZ2705
_journal_issue 4
_journal_name_full 'Acta Crystallographica Section E'
_journal_page_first o1101
_journal_paper_doi 10.1107/S1600536812007866
_journal_volume 68
_journal_year 2012
_chemical_formula_iupac 'C17 H13 N'
_chemical_formula_moiety 'C17 H13 N'
_chemical_formula_sum 'C17 H13 N'
_chemical_formula_weight 231.28
_chemical_name_systematic
;
5-(Prop-2-ynyl)-5<i>H</i>-dibenzo[<i>b</i>,<i>f</i>]azepine
;
_space_group_IT_number 14
_symmetry_cell_setting monoclinic
_symmetry_space_group_name_Hall '-P 2ybc'
_symmetry_space_group_name_H-M 'P 1 21/c 1'
_atom_sites_solution_hydrogens geom
_atom_sites_solution_primary direct
_atom_sites_solution_secondary difmap
_audit_creation_method SHELXL-97
_cell_angle_alpha 90.00
_cell_angle_beta 92.9100(10)
_cell_angle_gamma 90.00
_cell_formula_units_Z 8
_cell_length_a 11.4406(5)
_cell_length_b 10.0256(4)
_cell_length_c 22.3155(10)
_cell_measurement_reflns_used 2353
_cell_measurement_temperature 273(2)
_cell_measurement_theta_max 20.52
_cell_measurement_theta_min 2.49
_cell_volume 2556.26(19)
_computing_cell_refinement 'SAINT (Bruker, 2000)'
_computing_data_collection 'SMART (Bruker, 2000)'
_computing_data_reduction 'SAINT (Bruker, 2000)'
_computing_molecular_graphics 'SHELXTL (Sheldrick, 2008)'
_computing_publication_material
;
SHELXTL (Sheldrick, 2008), PARST (Nardelli, 1995) and PLATON
(Spek, 2009)
;
_computing_structure_refinement 'SHELXL97 (Sheldrick, 2008)'
_computing_structure_solution 'SHELXS97 (Sheldrick, 2008)'
_diffrn_ambient_temperature 273(2)
_diffrn_measured_fraction_theta_full 1.000
_diffrn_measured_fraction_theta_max 1.000
_diffrn_measurement_device_type
;
Bruker SMART APEX CCD area-detector
;
_diffrn_measurement_method '\w scan'
_diffrn_radiation_monochromator graphite
_diffrn_radiation_source 'fine-focus sealed tube'
_diffrn_radiation_type MoK\a
_diffrn_radiation_wavelength 0.71073
_diffrn_reflns_av_R_equivalents 0.0309
_diffrn_reflns_av_sigmaI/netI 0.0365
_diffrn_reflns_limit_h_max 13
_diffrn_reflns_limit_h_min -13
_diffrn_reflns_limit_k_max 12
_diffrn_reflns_limit_k_min -12
_diffrn_reflns_limit_l_max 27
_diffrn_reflns_limit_l_min -25
_diffrn_reflns_number 14791
_diffrn_reflns_theta_full 25.50
_diffrn_reflns_theta_max 25.50
_diffrn_reflns_theta_min 1.78
_exptl_absorpt_coefficient_mu 0.070
_exptl_absorpt_correction_T_max 0.9896
_exptl_absorpt_correction_T_min 0.9753
_exptl_absorpt_correction_type multi-scan
_exptl_absorpt_process_details '(SADABS; Bruker, 2000)'
_exptl_crystal_colour yellow
_exptl_crystal_density_diffrn 1.202
_exptl_crystal_density_method 'not measured'
_exptl_crystal_description block
_exptl_crystal_F_000 976
_exptl_crystal_size_max 0.36
_exptl_crystal_size_mid 0.19
_exptl_crystal_size_min 0.15
_refine_diff_density_max 0.125
_refine_diff_density_min -0.166
_refine_ls_extinction_method none
_refine_ls_goodness_of_fit_ref 1.021
_refine_ls_hydrogen_treatment mixed
_refine_ls_matrix_type full
_refine_ls_number_parameters 333
_refine_ls_number_reflns 4760
_refine_ls_number_restraints 0
_refine_ls_restrained_S_all 1.021
_refine_ls_R_factor_all 0.0895
_refine_ls_R_factor_gt 0.0476
_refine_ls_shift/su_max 0.000
_refine_ls_shift/su_mean 0.000
_refine_ls_structure_factor_coef Fsqd
_refine_ls_weighting_details 'calc w=1/[\s^2^(Fo^2^)+(0.0567P)^2^+0.1752P] where P=(Fo^2^+2Fc^2^)/3'
_refine_ls_weighting_scheme calc
_refine_ls_wR_factor_gt 0.1084
_refine_ls_wR_factor_ref 0.1289
_reflns_number_gt 2894
_reflns_number_total 4760
_reflns_threshold_expression I>2sigma(I)
_cod_data_source_file rz2705.cif
_cod_data_source_block I
_cod_original_sg_symbol_H-M 'P 21/c'
_cod_database_code 2234382
_cod_database_fobs_code 2234382

loop_
_symmetry_equiv_pos_as_xyz
'x, y, z'
'-x, y+1/2, -z+1/2'
'-x, -y, -z'
'x, -y-1/2, z-1/2'

loop_
_atom_site_type_symbol
_atom_site_label
_atom_site_fract_x
_atom_site_fract_y
_atom_site_fract_z
_atom_site_U_iso_or_equiv
_atom_site_adp_type
_atom_site_calc_flag
_atom_site_refinement_flags
_atom_site_occupancy
_atom_site_symmetry_multiplicity
N N1 0.35570(12) 0.40653(14) 0.17436(6) 0.0525(4) Uani d . 1 1
N N2 0.10076(12) 0.57540(14) -0.14279(7) 0.0564(4) Uani d . 1 1
C C1 0.3841(3) 0.1387(3) 0.06172(12) 0.0989(9) Uani d . 1 1
H H1A 0.3522 0.0556 0.0520 0.119 Uiso calc R 1 1
C C2 0.4688(3) 0.1918(4) 0.02656(12) 0.1181(13) Uani d . 1 1
H H2A 0.4935 0.1447 -0.0064 0.142 Uiso calc R 1 1
C C3 0.5156(3) 0.3127(4) 0.04036(12) 0.1084(10) Uani d . 1 1
H H3A 0.5714 0.3490 0.0162 0.130 Uiso calc R 1 1
C C4 0.4818(2) 0.3821(2) 0.08950(10) 0.0771(6) Uani d . 1 1
H H4A 0.5161 0.4642 0.0988 0.092 Uiso calc R 1 1
C C5 0.39677(17) 0.33144(19) 0.12571(8) 0.0578(5) Uani d . 1 1
C C6 0.37342(15) 0.35079(17) 0.23312(8) 0.0514(5) Uani d . 1 1
C C7 0.44563(17) 0.4125(2) 0.27675(9) 0.0643(5) Uani d . 1 1
H H7A 0.4914 0.4848 0.2664 0.077 Uiso calc R 1 1
C C8 0.4501(2) 0.3673(2) 0.33551(10) 0.0757(6) Uani d . 1 1
H H8A 0.4980 0.4099 0.3645 0.091 Uiso calc R 1 1
C C9 0.3841(2) 0.2598(2) 0.35101(10) 0.0780(6) Uani d . 1 1
H H9A 0.3852 0.2306 0.3906 0.094 Uiso calc R 1 1
C C10 0.31622(19) 0.1957(2) 0.30754(10) 0.0707(6) Uani d . 1 1
H H10A 0.2731 0.1215 0.3181 0.085 Uiso calc R 1 1
C C11 0.30968(16) 0.23809(18) 0.24806(9) 0.0570(5) Uani d . 1 1
C C12 0.2357(2) 0.1663(2) 0.20414(11) 0.0782(7) Uani d . 1 1
H H12A 0.1695 0.1254 0.2183 0.094 Uiso calc R 1 1
C C13 0.2524(2) 0.1527(2) 0.14597(12) 0.0834(7) Uani d . 1 1
H H13A 0.1974 0.1010 0.1244 0.100 Uiso calc R 1 1
C C14 0.3450(2) 0.2079(2) 0.11208(9) 0.0697(6) Uani d . 1 1
C C15 0.36741(17) 0.55153(18) 0.17127(9) 0.0644(5) Uani d . 1 1
H H15A 0.3342 0.5912 0.2062 0.077 Uiso calc R 1 1
H H15B 0.4498 0.5748 0.1720 0.077 Uiso calc R 1 1
C C16 0.30875(19) 0.6063(2) 0.11707(10) 0.0678(6) Uani d . 1 1
C C17 0.2623(2) 0.6535(3) 0.07470(13) 0.0897(8) Uani d . 1 1
H H17A 0.224(2) 0.690(3) 0.0417(11) 0.125(10) Uiso d . 1 1
C C18 0.2287(2) 0.8931(2) -0.08634(13) 0.0902(8) Uani d . 1 1
H H18A 0.2908 0.9494 -0.0940 0.108 Uiso calc R 1 1
C C19 0.1591(3) 0.9229(3) -0.04040(14) 0.1062(10) Uani d . 1 1
H H19A 0.1734 0.9993 -0.0175 0.127 Uiso calc R 1 1
C C20 0.0687(3) 0.8409(3) -0.02805(11) 0.0979(9) Uani d . 1 1
H H20A 0.0209 0.8613 0.0032 0.117 Uiso calc R 1 1
C C21 0.0478(2) 0.7265(2) -0.06211(10) 0.0759(6) Uani d . 1 1
H H21A -0.0135 0.6701 -0.0533 0.091 Uiso calc R 1 1
C C22 0.11748(17) 0.69593(18) -0.10896(9) 0.0576(5) Uani d . 1 1
C C23 0.05986(16) 0.59232(17) -0.20371(8) 0.0535(5) Uani d . 1 1
C C24 -0.04889(18) 0.5457(2) -0.22448(10) 0.0688(6) Uani d . 1 1
H H24A -0.0993 0.5092 -0.1975 0.083 Uiso calc R 1 1
C C25 -0.0833(2) 0.5525(2) -0.28392(11) 0.0818(7) Uani d . 1 1
H H25A -0.1562 0.5198 -0.2971 0.098 Uiso calc R 1 1
C C26 -0.0107(3) 0.6074(2) -0.32395(11) 0.0859(7) Uani d . 1 1
H H26A -0.0342 0.6122 -0.3644 0.103 Uiso calc R 1 1
C C27 0.0972(2) 0.65544(19) -0.30433(10) 0.0769(6) Uani d . 1 1
H H27A 0.1462 0.6926 -0.3319 0.092 Uiso calc R 1 1
C C28 0.13471(17) 0.64939(17) -0.24365(9) 0.0591(5) Uani d . 1 1
C C29 0.25089(19) 0.6983(2) -0.22446(11) 0.0739(6) Uani d . 1 1
H H29A 0.3091 0.6891 -0.2518 0.089 Uiso calc R 1 1
C C30 0.28259(18) 0.7546(2) -0.17196(12) 0.0773(7) Uani d . 1 1
H H30A 0.3605 0.7805 -0.1667 0.093 Uiso calc R 1 1
C C31 0.20917(18) 0.78001(19) -0.12236(10) 0.0645(6) Uani d . 1 1
C C32 0.05539(18) 0.45998(19) -0.11137(9) 0.0681(6) Uani d . 1 1
H H32A 0.0450 0.3860 -0.1391 0.082 Uiso calc R 1 1
H H32B -0.0203 0.4817 -0.0963 0.082 Uiso calc R 1 1
C C33 0.1359(2) 0.4210(2) -0.06140(10) 0.0707(6) Uani d . 1 1
C C34 0.2009(3) 0.3889(3) -0.02264(13) 0.0962(8) Uani d . 1 1
H H34A 0.252(3) 0.361(3) 0.0083(13) 0.148(12) Uiso d . 1 1

loop_
_atom_site_aniso_label
_atom_site_aniso_U_11
_atom_site_aniso_U_22
_atom_site_aniso_U_33
_atom_site_aniso_U_12
_atom_site_aniso_U_13
_atom_site_aniso_U_23
N1 0.0636(9) 0.0430(8) 0.0517(9) -0.0030(7) 0.0095(7) -0.0013(7)
N2 0.0611(9) 0.0493(9) 0.0591(10) -0.0075(7) 0.0062(8) 0.0061(8)
C1 0.149(3) 0.0786(17) 0.0660(17) 0.0438(17) -0.0289(17) -0.0157(14)
C2 0.164(3) 0.136(3) 0.0529(17) 0.089(3) -0.0006(19) -0.0074(19)
C3 0.109(2) 0.149(3) 0.0688(18) 0.068(2) 0.0261(15) 0.0170(19)
C4 0.0741(14) 0.0982(16) 0.0600(14) 0.0252(13) 0.0154(12) 0.0100(13)
C5 0.0647(12) 0.0612(12) 0.0474(11) 0.0154(10) 0.0010(10) 0.0009(10)
C6 0.0530(10) 0.0502(10) 0.0516(11) 0.0057(9) 0.0095(9) -0.0038(9)
C7 0.0680(12) 0.0599(12) 0.0651(13) 0.0002(10) 0.0047(11) -0.0076(10)
C8 0.0884(16) 0.0767(15) 0.0608(14) 0.0191(13) -0.0061(12) -0.0133(12)
C9 0.0987(17) 0.0787(15) 0.0577(14) 0.0303(14) 0.0149(13) 0.0067(12)
C10 0.0766(14) 0.0637(13) 0.0734(15) 0.0110(11) 0.0211(12) 0.0151(11)
C11 0.0597(11) 0.0499(10) 0.0621(12) 0.0041(9) 0.0102(10) 0.0060(9)
C12 0.0802(15) 0.0585(12) 0.0955(18) -0.0184(11) -0.0002(14) 0.0123(12)
C13 0.1049(18) 0.0552(13) 0.0867(18) -0.0142(12) -0.0278(16) -0.0035(12)
C14 0.0937(16) 0.0578(12) 0.0560(13) 0.0169(12) -0.0129(12) -0.0048(11)
C15 0.0732(13) 0.0506(11) 0.0703(14) -0.0054(10) 0.0119(11) 0.0018(10)
C16 0.0720(13) 0.0571(12) 0.0759(15) 0.0036(11) 0.0207(12) 0.0087(11)
C17 0.0928(18) 0.0917(18) 0.0863(19) 0.0256(14) 0.0204(15) 0.0225(15)
C18 0.0917(18) 0.0600(14) 0.114(2) -0.0077(13) -0.0405(17) 0.0088(15)
C19 0.134(3) 0.0695(17) 0.109(2) 0.0161(18) -0.051(2) -0.0141(16)
C20 0.124(2) 0.0891(18) 0.0779(17) 0.0395(18) -0.0167(16) -0.0164(15)
C21 0.0812(15) 0.0737(15) 0.0724(15) 0.0120(12) 0.0008(13) -0.0028(12)
C22 0.0572(12) 0.0541(11) 0.0604(13) 0.0046(10) -0.0070(10) 0.0053(10)
C23 0.0578(11) 0.0430(10) 0.0599(12) 0.0061(9) 0.0051(10) -0.0001(9)
C24 0.0649(13) 0.0697(13) 0.0716(14) -0.0026(10) 0.0015(11) -0.0085(11)
C25 0.0873(16) 0.0726(15) 0.0835(17) 0.0015(13) -0.0152(14) -0.0139(13)
C26 0.124(2) 0.0647(14) 0.0671(15) 0.0149(15) -0.0145(16) -0.0056(12)
C27 0.1099(19) 0.0537(12) 0.0688(15) 0.0136(13) 0.0202(14) 0.0115(11)
C28 0.0664(13) 0.0448(10) 0.0671(13) 0.0103(9) 0.0126(11) 0.0090(9)
C29 0.0647(14) 0.0627(13) 0.0965(18) 0.0107(11) 0.0263(13) 0.0264(13)
C30 0.0504(12) 0.0679(14) 0.113(2) -0.0065(11) -0.0060(14) 0.0334(14)
C31 0.0581(12) 0.0525(12) 0.0811(15) -0.0037(10) -0.0157(12) 0.0121(11)
C32 0.0734(13) 0.0601(12) 0.0718(14) -0.0131(11) 0.0123(11) 0.0080(11)
C33 0.0866(15) 0.0601(13) 0.0671(14) 0.0002(11) 0.0198(13) 0.0117(11)
C34 0.111(2) 0.0952(19) 0.0827(19) 0.0185(16) 0.0100(17) 0.0232(15)

loop_
_atom_type_symbol
_atom_type_description
_atom_type_scat_dispersion_real
_atom_type_scat_dispersion_imag
_atom_type_scat_source
C C 0.0033 0.0016 'International Tables Vol C Tables 4.2.6.8 and 6.1.1.4'
H H 0.0000 0.0000 'International Tables Vol C Tables 4.2.6.8 and 6.1.1.4'
N N 0.0061 0.0033 'International Tables Vol C Tables 4.2.6.8 and 6.1.1.4'

loop_
_geom_angle_atom_site_label_1
_geom_angle_atom_site_label_2
_geom_angle_atom_site_label_3
_geom_angle
C5 N1 C6 117.16(14)
C5 N1 C15 117.16(15)
C6 N1 C15 114.99(14)
C23 N2 C22 115.52(13)
C23 N2 C32 116.38(14)
C22 N2 C32 117.14(15)
C2 C1 C14 121.4(3)
C2 C1 H1A 119.3
C14 C1 H1A 119.3
C3 C2 C1 119.7(3)
C3 C2 H2A 120.1
C1 C2 H2A 120.1
C2 C3 C4 120.8(3)
C2 C3 H3A 119.6
C4 C3 H3A 119.6
C3 C4 C5 120.9(3)
C3 C4 H4A 119.6
C5 C4 H4A 119.6
C4 C5 C14 119.8(2)
C4 C5 N1 121.21(18)
C14 C5 N1 118.85(19)
C7 C6 C11 119.52(17)
C7 C6 N1 121.33(16)
C11 C6 N1 118.96(15)
C8 C7 C6 120.6(2)
C8 C7 H7A 119.7
C6 C7 H7A 119.7
C9 C8 C7 120.1(2)
C9 C8 H8A 120.0
C7 C8 H8A 120.0
C10 C9 C8 119.3(2)
C10 C9 H9A 120.4
C8 C9 H9A 120.4
C9 C10 C11 122.2(2)
C9 C10 H10A 118.9
C11 C10 H10A 118.9
C10 C11 C6 118.14(18)
C10 C11 C12 119.56(19)
C6 C11 C12 122.28(18)
C13 C12 C11 127.0(2)
C13 C12 H12A 116.5
C11 C12 H12A 116.5
C12 C13 C14 128.2(2)
C12 C13 H13A 115.9
C14 C13 H13A 115.9
C5 C14 C1 117.4(2)
C5 C14 C13 122.65(19)
C1 C14 C13 119.9(2)
C16 C15 N1 111.94(16)
C16 C15 H15A 109.2
N1 C15 H15A 109.2
C16 C15 H15B 109.2
N1 C15 H15B 109.2
H15A C15 H15B 107.9
C17 C16 C15 178.0(2)
C16 C17 H17A 178.5(18)
C19 C18 C31 121.8(3)
C19 C18 H18A 119.1
C31 C18 H18A 119.1
C20 C19 C18 119.9(3)
C20 C19 H19A 120.0
C18 C19 H19A 120.0
C19 C20 C21 120.0(3)
C19 C20 H20A 120.0
C21 C20 H20A 120.0
C22 C21 C20 120.5(2)
C22 C21 H21A 119.8
C20 C21 H21A 119.8
C21 C22 C31 119.9(2)
C21 C22 N2 121.30(18)
C31 C22 N2 118.7(2)
C24 C23 C28 119.72(18)
C24 C23 N2 121.62(18)
C28 C23 N2 118.52(16)
C25 C24 C23 121.2(2)
C25 C24 H24A 119.4
C23 C24 H24A 119.4
C24 C25 C26 120.0(2)
C24 C25 H25A 120.0
C26 C25 H25A 120.0
C25 C26 C27 119.9(2)
C25 C26 H26A 120.0
C27 C26 H26A 120.0
C26 C27 C28 121.2(2)
C26 C27 H27A 119.4
C28 C27 H27A 119.4
C23 C28 C27 117.99(19)
C23 C28 C29 122.09(18)
C27 C28 C29 119.9(2)
C30 C29 C28 127.0(2)
C30 C29 H29A 116.5
C28 C29 H29A 116.5
C29 C30 C31 127.2(2)
C29 C30 H30A 116.4
C31 C30 H30A 116.4
C22 C31 C18 117.9(2)
C22 C31 C30 122.15(19)
C18 C31 C30 120.0(2)
N2 C32 C33 110.60(16)
N2 C32 H32A 109.5
C33 C32 H32A 109.5
N2 C32 H32B 109.5
C33 C32 H32B 109.5
H32A C32 H32B 108.1
C34 C33 C32 178.7(3)
C33 C34 H34A 178(2)

loop_
_geom_bond_atom_site_label_1
_geom_bond_atom_site_label_2
_geom_bond_distance
N1 C5 1.420(2)
N1 C6 1.431(2)
N1 C15 1.462(2)
N2 C23 1.425(2)
N2 C22 1.432(2)
N2 C32 1.462(2)
C1 C2 1.385(4)
C1 C14 1.413(3)
C1 H1A 0.9300
C2 C3 1.354(4)
C2 H2A 0.9300
C3 C4 1.371(3)
C3 H3A 0.9300
C4 C5 1.392(3)
C4 H4A 0.9300
C5 C14 1.399(3)
C6 C7 1.390(2)
C6 C11 1.394(2)
C7 C8 1.386(3)
C7 H7A 0.9300
C8 C9 1.371(3)
C8 H8A 0.9300
C9 C10 1.371(3)
C9 H9A 0.9300
C10 C11 1.392(3)
C10 H10A 0.9300
C11 C12 1.453(3)
C12 C13 1.329(3)
C12 H12A 0.9300
C13 C14 1.444(3)
C13 H13A 0.9300
C15 C16 1.460(3)
C15 H15A 0.9700
C15 H15B 0.9700
C16 C17 1.162(3)
C17 H17A 0.91(2)
C18 C19 1.362(4)
C18 C31 1.401(3)
C18 H18A 0.9300
C19 C20 1.361(4)
C19 H19A 0.9300
C20 C21 1.390(3)
C20 H20A 0.9300
C21 C22 1.381(3)
C21 H21A 0.9300
C22 C31 1.390(3)
C23 C24 1.387(3)
C23 C28 1.390(3)
C24 C25 1.366(3)
C24 H24A 0.9300
C25 C26 1.366(3)
C25 H25A 0.9300
C26 C27 1.376(3)
C26 H26A 0.9300
C27 C28 1.401(3)
C27 H27A 0.9300
C28 C29 1.460(3)
C29 C30 1.334(3)
C29 H29A 0.9300
C30 C31 1.446(3)
C30 H30A 0.9300
C32 C33 1.463(3)
C32 H32A 0.9700
C32 H32B 0.9700
C33 C34 1.157(3)
C34 H34A 0.92(3)

loop_
_geom_torsion_atom_site_label_1
_geom_torsion_atom_site_label_2
_geom_torsion_atom_site_label_3
_geom_torsion_atom_site_label_4
_geom_torsion
C14 C1 C2 C3 -0.1(4)
C1 C2 C3 C4 1.3(4)
C2 C3 C4 C5 -1.3(4)
C3 C4 C5 C14 0.1(3)
C3 C4 C5 N1 -175.84(18)
C6 N1 C5 C4 -118.89(18)
C15 N1 C5 C4 24.0(2)
C6 N1 C5 C14 65.1(2)
C15 N1 C5 C14 -152.05(16)
C5 N1 C6 C7 115.39(19)
C15 N1 C6 C7 -28.3(2)
C5 N1 C6 C11 -69.7(2)
C15 N1 C6 C11 146.70(17)
C11 C6 C7 C8 -3.4(3)
N1 C6 C7 C8 171.53(17)
C6 C7 C8 C9 0.8(3)
C7 C8 C9 C10 1.7(3)
C8 C9 C10 C11 -1.6(3)
C9 C10 C11 C6 -1.0(3)
C9 C10 C11 C12 -179.7(2)
C7 C6 C11 C10 3.4(3)
N1 C6 C11 C10 -171.60(16)
C7 C6 C11 C12 -177.87(18)
N1 C6 C11 C12 7.1(3)
C10 C11 C12 C13 -149.7(2)
C6 C11 C12 C13 31.6(3)
C11 C12 C13 C14 -1.8(4)
C4 C5 C14 C1 1.0(3)
N1 C5 C14 C1 177.08(16)
C4 C5 C14 C13 -176.86(19)
N1 C5 C14 C13 -0.8(3)
C2 C1 C14 C5 -1.1(3)
C2 C1 C14 C13 176.9(2)
C12 C13 C14 C5 -32.8(3)
C12 C13 C14 C1 149.4(2)
C5 N1 C15 C16 57.1(2)
C6 N1 C15 C16 -159.25(16)
C31 C18 C19 C20 0.8(4)
C18 C19 C20 C21 0.3(4)
C19 C20 C21 C22 -0.7(3)
C20 C21 C22 C31 -0.1(3)
C20 C21 C22 N2 177.06(17)
C23 N2 C22 C21 112.72(19)
C32 N2 C22 C21 -30.2(2)
C23 N2 C22 C31 -70.1(2)
C32 N2 C22 C31 146.96(17)
C22 N2 C23 C24 -115.27(19)
C32 N2 C23 C24 28.0(2)
C22 N2 C23 C28 68.9(2)
C32 N2 C23 C28 -147.85(17)
C28 C23 C24 C25 1.2(3)
N2 C23 C24 C25 -174.52(17)
C23 C24 C25 C26 -0.8(3)
C24 C25 C26 C27 0.1(3)
C25 C26 C27 C28 0.0(3)
C24 C23 C28 C27 -1.1(3)
N2 C23 C28 C27 174.82(16)
C24 C23 C28 C29 -179.05(18)
N2 C23 C28 C29 -3.2(3)
C26 C27 C28 C23 0.5(3)
C26 C27 C28 C29 178.50(19)
C23 C28 C29 C30 -34.1(3)
C27 C28 C29 C30 147.9(2)
C28 C29 C30 C31 0.0(3)
C21 C22 C31 C18 1.2(3)
N2 C22 C31 C18 -176.05(16)
C21 C22 C31 C30 -178.21(17)
N2 C22 C31 C30 4.6(3)
C19 C18 C31 C22 -1.6(3)
C19 C18 C31 C30 177.8(2)
C29 C30 C31 C22 33.3(3)
C29 C30 C31 C18 -146.1(2)
C23 N2 C32 C33 155.99(17)
C22 N2 C32 C33 -61.4(2)

loop_
_cod_related_entry_id
_cod_related_entry_database
_cod_related_entry_code
1 ChemSpider 30657635
